data_7046480
loop_
_publ_author_name
'Nahra, Fady'
'Van Hecke, Kristof'
'Kennedy, Alan R.'
'Nelson, David J.'

_publ_section_title
;
 Coinage metal complexes of selenoureas derived from N-heterocyclic
 carbenes.
;
_journal_issue 31
_journal_name_full 'Dalton transactions (Cambridge, England : 2003)'
_journal_page_first 10671
_journal_page_last 10684
_journal_paper_doi 10.1039/c8dt01506f
_journal_volume 47
_journal_year 2018
_chemical_formula_sum 'C33.5 H61 Ag1.5 Cl2.5 N6 Se3'
_chemical_formula_weight 1035.19
_space_group_crystal_system monoclinic
_space_group_IT_number 14
_space_group_name_Hall '-P 2yn'
_space_group_name_H-M_alt 'P 1 21/n 1'
_symmetry_space_group_name_Hall '-P 2yn'
_symmetry_space_group_name_H-M 'P 1 21/n 1'
_atom_sites_solution_hydrogens geom
_audit_creation_method SHELXL-2014/7
_audit_update_record
;
2018-04-16 deposited with the CCDC.
2018-05-30 downloaded from the CCDC.
;
_cell_angle_alpha 90
_cell_angle_beta 90.6640(10)
_cell_angle_gamma 90
_cell_formula_units_Z 4
_cell_length_a 15.2390(2)
_cell_length_b 10.43040(10)
_cell_length_c 27.0621(3)
_cell_measurement_reflns_used 27752
_cell_measurement_temperature 100(2)
_cell_measurement_theta_max 75.2670
_cell_measurement_theta_min 3.2460
_cell_volume 4301.20(8)
_computing_cell_refinement 'CrysAlisPro 1.171.38.41 (Rigaku OD, 2015)'
_computing_data_collection 'CrysAlisPro 1.171.38.41 (Rigaku OD, 2015)'
_computing_data_reduction 'CrysAlisPro 1.171.38.41 (Rigaku OD, 2015)'
_computing_publication_material 'SHELXL 2014'
_computing_structure_refinement 'ShelXL (Sheldrick, 2015)'
_computing_structure_solution 'ShelXS (Sheldrick, 2008)'
_diffrn_ambient_temperature 100(2)
_diffrn_measured_fraction_theta_full 0.999
_diffrn_measured_fraction_theta_max 0.991
_diffrn_measurement_device_type 'SuperNova with Atlas CCD'
_diffrn_measurement_method 'omega scans'
_diffrn_radiation_type CuK\a
_diffrn_radiation_wavelength 1.54184
_diffrn_reflns_av_R_equivalents 0.0701
_diffrn_reflns_av_unetI/netI 0.0325
_diffrn_reflns_Laue_measured_fraction_full 0.999
_diffrn_reflns_Laue_measured_fraction_max 0.991
_diffrn_reflns_limit_h_max 19
_diffrn_reflns_limit_h_min -19
_diffrn_reflns_limit_k_max 13
_diffrn_reflns_limit_k_min -12
_diffrn_reflns_limit_l_max 33
_diffrn_reflns_limit_l_min -33
_diffrn_reflns_number 80612
_diffrn_reflns_point_group_measured_fraction_full 0.999
_diffrn_reflns_point_group_measured_fraction_max 0.991
_diffrn_reflns_theta_full 67.684
_diffrn_reflns_theta_max 75.587
_diffrn_reflns_theta_min 5.671
_diffrn_source microsource
_exptl_absorpt_coefficient_mu 10.089
_exptl_absorpt_correction_T_max 0.906
_exptl_absorpt_correction_T_min 0.827
_exptl_absorpt_correction_type gaussian
_exptl_absorpt_process_details
;
CrysAlisPro 1.171.38.41 (Rigaku Oxford Diffraction, 2015)
Numerical absorption correction based on gaussian integration over
            a multifaceted crystal model
Empirical absorption correction using spherical harmonics,
 implemented in SCALE3 ABSPACK scaling algorithm.
;
_exptl_crystal_colour colourless
_exptl_crystal_density_diffrn 1.599
_exptl_crystal_description block
_exptl_crystal_F_000 2076
_exptl_crystal_size_max 0.236
_exptl_crystal_size_mid 0.148
_exptl_crystal_size_min 0.103
_refine_diff_density_max 0.889
_refine_diff_density_min -1.852
_refine_diff_density_rms 0.111
_refine_ls_extinction_method none
_refine_ls_goodness_of_fit_ref 1.034
_refine_ls_hydrogen_treatment constr
_refine_ls_matrix_type full
_refine_ls_number_parameters 454
_refine_ls_number_reflns 8840
_refine_ls_number_restraints 2
_refine_ls_restrained_S_all 1.037
_refine_ls_R_factor_all 0.0488
_refine_ls_R_factor_gt 0.0388
_refine_ls_shift/su_max 0.001
_refine_ls_shift/su_mean 0.000
_refine_ls_structure_factor_coef Fsqd
_refine_ls_weighting_details 'w=1/[\s^2^(Fo^2^)+(0.0530P)^2^+10.2651P] where P=(Fo^2^+2Fc^2^)/3'
_refine_ls_weighting_scheme calc
_refine_ls_wR_factor_gt 0.1014
_refine_ls_wR_factor_ref 0.1080
_reflns_Friedel_coverage 0.000
_reflns_number_gt 7465
_reflns_number_total 8840
_reflns_threshold_expression 'I > 2\s(I)'
_cod_data_source_file c8dt01506f2.cif
_cod_data_source_block fn028
_cod_depositor_comments 'Adding full bibliography for 7046473--7046483.cif.'
_cod_original_formula_sum 'C33.50 H61 Ag1.50 Cl2.50 N6 Se3'
_cod_database_code 7046480
_shelx_shelxl_version_number 2014/7
_shelx_space_group_comment
;
The symmetry employed for this shelxl refinement is uniquely defined
by the following loop, which should always be used as a source of
symmetry information in preference to the above space-group names.
They are only intended as comments.
;

loop_
_space_group_symop_operation_xyz
'x, y, z'
'-x+1/2, y+1/2, -z+1/2'
'-x, -y, -z'
'x-1/2, -y-1/2, z-1/2'

loop_
_atom_site_label
_atom_site_type_symbol
_atom_site_fract_x
_atom_site_fract_y
_atom_site_fract_z
_atom_site_U_iso_or_equiv
_atom_site_adp_type
_atom_site_occupancy
_atom_site_site_symmetry_order
_atom_site_calc_flag
_atom_site_refinement_flags_posn
_atom_site_refinement_flags_adp
_atom_site_refinement_flags_occupancy
_atom_site_disorder_assembly
_atom_site_disorder_group
Ag1 Ag 0.51981(2) 0.49480(3) 0.33275(2) 0.02825(9) Uani 1 1 d . . . . .
Se1 Se 0.36228(3) 0.52813(4) 0.29980(2) 0.03062(11) Uani 1 1 d . . . . .
Se2 Se 0.54450(3) 0.54284(4) 0.42417(2) 0.02467(10) Uani 1 1 d . . . . .
Se3 Se 0.63960(3) 0.42017(4) 0.27316(2) 0.02605(11) Uani 1 1 d . . . . .
N1 N 0.2868(2) 0.7252(3) 0.36299(13) 0.0251(7) Uani 1 1 d . . . . .
N2 N 0.2491(2) 0.5315(3) 0.38598(13) 0.0275(7) Uani 1 1 d . . . . .
N3 N 0.7307(2) 0.6038(3) 0.42285(13) 0.0273(7) Uani 1 1 d . . . . .
N4 N 0.7065(2) 0.4018(3) 0.44029(12) 0.0230(7) Uani 1 1 d . . . . .
N5 N 0.5514(2) 0.5050(3) 0.18298(12) 0.0230(7) Uani 1 1 d . . . . .
N6 N 0.5234(2) 0.3042(3) 0.19966(13) 0.0249(7) Uani 1 1 d . . . . .
C1 C 0.2997(3) 0.5976(4) 0.35321(15) 0.0246(8) Uani 1 1 d . . . . .
C2 C 0.2268(3) 0.7371(4) 0.40058(16) 0.0283(9) Uani 1 1 d . . . . .
H2 H 0.2057 0.8151 0.4141 0.034 Uiso 1 1 calc R U . . .
C3 C 0.2036(3) 0.6180(4) 0.41457(17) 0.0297(9) Uani 1 1 d . . . . .
H3 H 0.1630 0.5972 0.4397 0.036 Uiso 1 1 calc R U . . .
C4 C 0.2433(3) 0.3873(4) 0.39352(18) 0.0322(10) Uani 1 1 d . . . . .
C5 C 0.2065(3) 0.3232(4) 0.34711(19) 0.0399(12) Uani 1 1 d . . . . .
H5A H 0.1506 0.3634 0.3378 0.060 Uiso 1 1 calc R U . . .
H5B H 0.1971 0.2318 0.3536 0.060 Uiso 1 1 calc R U . . .
H5C H 0.2483 0.3331 0.3201 0.060 Uiso 1 1 calc R U . . .
C6 C 0.1810(4) 0.3623(5) 0.4364(2) 0.0461(12) Uani 1 1 d . . . . .
H6A H 0.2058 0.3990 0.4668 0.069 Uiso 1 1 calc R U . . .
H6B H 0.1733 0.2697 0.4406 0.069 Uiso 1 1 calc R U . . .
H6C H 0.1240 0.4021 0.4292 0.069 Uiso 1 1 calc R U . . .
C7 C 0.3344(3) 0.3368(4) 0.40708(19) 0.0380(11) Uani 1 1 d . . . . .
H7A H 0.3741 0.3505 0.3793 0.057 Uiso 1 1 calc R U . . .
H7B H 0.3308 0.2449 0.4144 0.057 Uiso 1 1 calc R U . . .
H7C H 0.3568 0.3824 0.4362 0.057 Uiso 1 1 calc R U . . .
C8 C 0.3296(3) 0.8391(4) 0.33906(17) 0.0297(9) Uani 1 1 d . . . . .
C9 C 0.4286(3) 0.8288(4) 0.34580(17) 0.0316(9) Uani 1 1 d . . . . .
H9A H 0.4430 0.8198 0.3810 0.047 Uiso 1 1 calc R U . . .
H9B H 0.4566 0.9063 0.3329 0.047 Uiso 1 1 calc R U . . .
H9C H 0.4501 0.7537 0.3278 0.047 Uiso 1 1 calc R U . . .
C10 C 0.3022(4) 0.8464(5) 0.28494(19) 0.0435(12) Uani 1 1 d . . . . .
H10A H 0.2382 0.8524 0.2824 0.065 Uiso 1 1 calc R U . . .
H10B H 0.3222 0.7692 0.2677 0.065 Uiso 1 1 calc R U . . .
H10C H 0.3287 0.9222 0.2698 0.065 Uiso 1 1 calc R U . . .
C11 C 0.2994(3) 0.9609(4) 0.3651(2) 0.0428(12) Uani 1 1 d . . . . .
H11A H 0.2354 0.9677 0.3626 0.064 Uiso 1 1 calc R U . . .
H11B H 0.3263 1.0357 0.3495 0.064 Uiso 1 1 calc R U . . .
H11C H 0.3171 0.9574 0.4000 0.064 Uiso 1 1 calc R U . . .
C12 C 0.6656(3) 0.5145(4) 0.42888(14) 0.0217(7) Uani 1 1 d . . . . .
C13 C 0.8111(3) 0.5437(5) 0.42999(19) 0.0361(10) Uani 1 1 d . . . . .
H13 H 0.8671 0.5832 0.4277 0.043 Uiso 1 1 calc R U . . .
C14 C 0.7960(3) 0.4207(4) 0.44067(17) 0.0312(9) Uani 1 1 d . . . . .
H14 H 0.8394 0.3574 0.4474 0.037 Uiso 1 1 calc R U . . .
C15 C 0.6643(3) 0.2742(4) 0.45213(15) 0.0244(8) Uani 1 1 d . . . . .
C16 C 0.7372(3) 0.1788(4) 0.46483(17) 0.0321(9) Uani 1 1 d . . . . .
H16A H 0.7736 0.1648 0.4357 0.048 Uiso 1 1 calc R U . . .
H16B H 0.7111 0.0973 0.4751 0.048 Uiso 1 1 calc R U . . .
H16C H 0.7736 0.2132 0.4918 0.048 Uiso 1 1 calc R U . . .
C17 C 0.6125(3) 0.2255(4) 0.40715(16) 0.0279(9) Uani 1 1 d . . . . .
H17A H 0.5630 0.2832 0.4004 0.042 Uiso 1 1 calc R U . . .
H17B H 0.5904 0.1391 0.4138 0.042 Uiso 1 1 calc R U . . .
H17C H 0.6510 0.2232 0.3784 0.042 Uiso 1 1 calc R U . . .
C18 C 0.6059(3) 0.2894(4) 0.49706(16) 0.0311(9) Uani 1 1 d . . . . .
H18A H 0.6406 0.3241 0.5247 0.047 Uiso 1 1 calc R U . . .
H18B H 0.5820 0.2056 0.5063 0.047 Uiso 1 1 calc R U . . .
H18C H 0.5576 0.3481 0.4891 0.047 Uiso 1 1 calc R U . . .
C19 C 0.7205(3) 0.7446(4) 0.41115(17) 0.0329(10) Uani 1 1 d . . . . .
C20 C 0.6772(4) 0.7609(5) 0.36049(19) 0.0413(11) Uani 1 1 d . . . . .
H20A H 0.7122 0.7165 0.3356 0.062 Uiso 1 1 calc R U . . .
H20B H 0.6737 0.8523 0.3523 0.062 Uiso 1 1 calc R U . . .
H20C H 0.6180 0.7243 0.3610 0.062 Uiso 1 1 calc R U . . .
C21 C 0.6683(4) 0.8096(4) 0.45207(19) 0.0409(11) Uani 1 1 d . . . . .
H21A H 0.6112 0.7672 0.4552 0.061 Uiso 1 1 calc R U . . .
H21B H 0.6593 0.9001 0.4438 0.061 Uiso 1 1 calc R U . . .
H21C H 0.7008 0.8030 0.4834 0.061 Uiso 1 1 calc R U . . .
C22 C 0.8118(3) 0.8056(5) 0.4108(2) 0.0453(12) Uani 1 1 d . . . . .
H22A H 0.8414 0.7897 0.4425 0.068 Uiso 1 1 calc R U . . .
H22B H 0.8063 0.8983 0.4055 0.068 Uiso 1 1 calc R U . . .
H22C H 0.8463 0.7681 0.3841 0.068 Uiso 1 1 calc R U . . .
C23 C 0.5680(3) 0.4092(4) 0.21599(15) 0.0225(8) Uani 1 1 d . . . . .
C24 C 0.4958(3) 0.4581(4) 0.14662(16) 0.0309(9) Uani 1 1 d . . . . .
H24 H 0.4734 0.5051 0.1192 0.037 Uiso 1 1 calc R U . . .
C25 C 0.4789(3) 0.3355(5) 0.15660(16) 0.0315(9) Uani 1 1 d . . . . .
H25 H 0.4428 0.2797 0.1375 0.038 Uiso 1 1 calc R U . . .
C26 C 0.5206(3) 0.1720(4) 0.22279(18) 0.0326(10) Uani 1 1 d . . . . .
C27 C 0.4616(4) 0.0860(5) 0.1908(2) 0.0456(13) Uani 1 1 d . . . . .
H27A H 0.4013 0.1185 0.1913 0.068 Uiso 1 1 calc R U . . .
H27B H 0.4629 -0.0017 0.2038 0.068 Uiso 1 1 calc R U . . .
H27C H 0.4828 0.0861 0.1567 0.068 Uiso 1 1 calc R U . . .
C28 C 0.4814(3) 0.1812(5) 0.27398(19) 0.0420(12) Uani 1 1 d . . . . .
H28A H 0.5219 0.2275 0.2960 0.063 Uiso 1 1 calc R U . . .
H28B H 0.4715 0.0948 0.2870 0.063 Uiso 1 1 calc R U . . .
H28C H 0.4254 0.2273 0.2720 0.063 Uiso 1 1 calc R U . . .
C29 C 0.6124(3) 0.1139(4) 0.2229(2) 0.0438(12) Uani 1 1 d . . . . .
H29A H 0.6324 0.1045 0.1888 0.066 Uiso 1 1 calc R U . . .
H29B H 0.6110 0.0295 0.2388 0.066 Uiso 1 1 calc R U . . .
H29C H 0.6528 0.1702 0.2412 0.066 Uiso 1 1 calc R U . . .
C30 C 0.5864(3) 0.6399(4) 0.18301(16) 0.0300(9) Uani 1 1 d . . . . .
C31 C 0.5539(4) 0.7110(4) 0.2286(2) 0.0512(15) Uani 1 1 d . . . . .
H31A H 0.4897 0.7061 0.2298 0.077 Uiso 1 1 calc R U . . .
H31B H 0.5720 0.8010 0.2270 0.077 Uiso 1 1 calc R U . . .
H31C H 0.5791 0.6715 0.2584 0.077 Uiso 1 1 calc R U . . .
C32 C 0.6867(3) 0.6362(4) 0.18038(17) 0.0354(10) Uani 1 1 d . . . . .
H32A H 0.7105 0.5946 0.2101 0.053 Uiso 1 1 calc R U . . .
H32B H 0.7094 0.7239 0.1783 0.053 Uiso 1 1 calc R U . . .
H32C H 0.7043 0.5878 0.1511 0.053 Uiso 1 1 calc R U . . .
C33 C 0.5513(3) 0.7093(5) 0.13696(19) 0.0419(12) Uani 1 1 d . . . . .
H33A H 0.5663 0.6600 0.1074 0.063 Uiso 1 1 calc R U . . .
H33B H 0.5777 0.7948 0.1350 0.063 Uiso 1 1 calc R U . . .
H33C H 0.4874 0.7174 0.1390 0.063 Uiso 1 1 calc R U . . .
Ag2 Ag 1.00353(4) 0.88430(6) 0.49864(2) 0.02975(14) Uani 0.5 1 d . . P A 1
Cl1 Cl 1.0159(2) 0.6521(2) 0.48567(11) 0.0419(6) Uani 0.5 1 d . . P A 1
Cl2 Cl 0.87660(7) 0.97714(9) 0.53867(4) 0.0313(2) Uani 1 1 d . . . . .
Cl98 Cl 0.9602(5) 1.2136(6) 0.4893(3) 0.154(3) Uani 0.5 1 d D . P B -2
Cl99 Cl 0.9918(5) 1.4121(9) 0.5594(3) 0.153(3) Uani 0.5 1 d D . P B -2
C99 C 0.9946(11) 1.3667(11) 0.4990(4) 0.0419(6) Uani 0.5 1 d D . P B -2
H99A H 0.9570 1.4255 0.4793 0.050 Uiso 0.5 1 calc R U P B -2
H99B H 1.0554 1.3754 0.4870 0.050 Uiso 0.5 1 calc R U P B -2

loop_
_atom_site_aniso_label
_atom_site_aniso_U_11
_atom_site_aniso_U_22
_atom_site_aniso_U_33
_atom_site_aniso_U_23
_atom_site_aniso_U_13
_atom_site_aniso_U_12
Ag1 0.03682(17) 0.02316(15) 0.02469(16) 0.00138(11) -0.00283(12) -0.00055(11)
Se1 0.0395(3) 0.0273(2) 0.0248(2) -0.00124(17) -0.00988(18) -0.00037(18)
Se2 0.0235(2) 0.0261(2) 0.0244(2) -0.00180(16) 0.00048(16) 0.00520(15)
Se3 0.0289(2) 0.0241(2) 0.0250(2) 0.00089(16) -0.00598(17) -0.00215(16)
N1 0.0267(17) 0.0178(16) 0.0305(18) 0.0035(13) -0.0076(14) -0.0012(13)
N2 0.0333(18) 0.0179(16) 0.0310(19) 0.0046(13) -0.0084(15) -0.0039(13)
N3 0.0300(18) 0.0234(17) 0.0286(18) -0.0023(14) 0.0045(14) -0.0039(14)
N4 0.0217(16) 0.0219(16) 0.0254(17) -0.0038(13) 0.0029(13) 0.0018(12)
N5 0.0240(16) 0.0224(16) 0.0227(17) 0.0045(13) 0.0002(13) 0.0011(12)
N6 0.0242(16) 0.0219(16) 0.0285(18) 0.0013(13) -0.0029(14) -0.0027(13)
C1 0.0257(19) 0.0208(18) 0.027(2) 0.0028(15) -0.0091(16) -0.0026(15)
C2 0.029(2) 0.024(2) 0.032(2) 0.0022(16) -0.0045(17) -0.0005(16)
C3 0.030(2) 0.026(2) 0.033(2) 0.0041(17) -0.0034(17) -0.0049(16)
C4 0.037(2) 0.0183(19) 0.041(3) 0.0054(17) -0.0099(19) -0.0055(16)
C5 0.045(3) 0.023(2) 0.051(3) 0.000(2) -0.021(2) -0.0061(19)
C6 0.054(3) 0.030(2) 0.054(3) 0.010(2) 0.005(2) -0.015(2)
C7 0.039(3) 0.025(2) 0.049(3) 0.015(2) -0.017(2) -0.0066(18)
C8 0.032(2) 0.0214(19) 0.036(2) 0.0094(17) -0.0034(18) -0.0028(16)
C9 0.033(2) 0.0204(19) 0.041(3) 0.0061(17) -0.0017(19) -0.0036(16)
C10 0.054(3) 0.036(3) 0.040(3) 0.018(2) -0.012(2) -0.005(2)
C11 0.042(3) 0.021(2) 0.065(4) 0.004(2) 0.010(2) -0.0018(19)
C12 0.0257(19) 0.0202(18) 0.0193(19) -0.0047(14) 0.0023(15) 0.0012(14)
C13 0.027(2) 0.034(2) 0.048(3) -0.007(2) 0.0053(19) -0.0026(18)
C14 0.0184(19) 0.034(2) 0.041(3) -0.0072(19) 0.0022(17) 0.0031(16)
C15 0.027(2) 0.0206(18) 0.026(2) -0.0015(15) 0.0007(16) -0.0022(15)
C16 0.037(2) 0.025(2) 0.035(2) -0.0011(17) -0.0038(18) 0.0053(17)
C17 0.030(2) 0.023(2) 0.030(2) -0.0019(16) -0.0033(17) -0.0031(16)
C18 0.037(2) 0.026(2) 0.031(2) 0.0019(17) 0.0038(18) -0.0005(17)
C19 0.042(3) 0.021(2) 0.035(2) 0.0008(17) 0.0032(19) -0.0045(17)
C20 0.056(3) 0.030(2) 0.038(3) 0.008(2) -0.002(2) -0.007(2)
C21 0.055(3) 0.024(2) 0.044(3) -0.0038(19) 0.005(2) 0.001(2)
C22 0.049(3) 0.035(3) 0.052(3) 0.005(2) -0.002(2) -0.016(2)
C23 0.0241(18) 0.0186(18) 0.025(2) -0.0014(14) 0.0007(15) 0.0016(14)
C24 0.029(2) 0.037(2) 0.026(2) 0.0069(18) -0.0066(17) 0.0036(17)
C25 0.027(2) 0.039(2) 0.029(2) -0.0020(18) -0.0080(17) -0.0030(17)
C26 0.037(2) 0.0187(19) 0.042(3) 0.0021(17) -0.0057(19) -0.0033(16)
C27 0.049(3) 0.029(2) 0.059(3) -0.008(2) -0.008(2) -0.014(2)
C28 0.050(3) 0.027(2) 0.049(3) 0.011(2) 0.001(2) -0.012(2)
C29 0.044(3) 0.021(2) 0.067(4) 0.000(2) -0.010(2) 0.0029(19)
C30 0.043(2) 0.0193(19) 0.028(2) 0.0034(16) 0.0088(18) 0.0027(17)
C31 0.091(4) 0.020(2) 0.043(3) 0.000(2) 0.025(3) 0.004(2)
C32 0.041(2) 0.030(2) 0.035(2) 0.0039(18) -0.0001(19) -0.0120(19)
C33 0.046(3) 0.038(3) 0.041(3) 0.020(2) 0.007(2) 0.006(2)
Ag2 0.0324(3) 0.0246(3) 0.0322(3) 0.0011(2) -0.0032(2) 0.0014(2)
Cl1 0.0339(12) 0.0314(12) 0.0606(19) 0.0093(11) 0.0105(13) -0.0021(9)
Cl2 0.0340(5) 0.0254(5) 0.0345(5) 0.0016(4) -0.0051(4) -0.0018(4)
Cl98 0.163(6) 0.096(4) 0.202(8) 0.018(4) -0.019(5) 0.012(4)
Cl99 0.127(5) 0.186(8) 0.147(6) -0.019(5) 0.012(4) -0.003(5)
C99 0.0339(12) 0.0314(12) 0.0606(19) 0.0093(11) 0.0105(13) -0.0021(9)

loop_
_atom_type_symbol
_atom_type_description
_atom_type_scat_dispersion_real
_atom_type_scat_dispersion_imag
_atom_type_scat_source
C C 0.0181 0.0091 'International Tables Vol C Tables 4.2.6.8 and 6.1.1.4'
H H 0.0000 0.0000 'International Tables Vol C Tables 4.2.6.8 and 6.1.1.4'
Ag Ag 0.1306 4.2820 'International Tables Vol C Tables 4.2.6.8 and 6.1.1.4'
Cl Cl 0.3639 0.7018 'International Tables Vol C Tables 4.2.6.8 and 6.1.1.4'
N N 0.0311 0.0180 'International Tables Vol C Tables 4.2.6.8 and 6.1.1.4'
Se Se -0.7943 1.1372 'International Tables Vol C Tables 4.2.6.8 and 6.1.1.4'

loop_
_geom_angle_atom_site_label_1
_geom_angle_atom_site_label_2
_geom_angle_atom_site_label_3
_geom_angle
_geom_angle_site_symmetry_1
_geom_angle_site_symmetry_3
Se2 Ag1 Se3 124.806(18) . .
Se2 Ag1 Se1 115.875(19) . .
Se3 Ag1 Se1 119.315(18) . .
C1 Se1 Ag1 105.31(11) . .
C12 Se2 Ag1 99.76(12) . .
C23 Se3 Ag1 97.17(12) . .
C1 N1 C2 109.1(3) . .
C1 N1 C8 128.2(4) . .
C2 N1 C8 122.7(3) . .
C1 N2 C3 108.9(3) . .
C1 N2 C4 128.3(4) . .
C3 N2 C4 122.7(4) . .
C12 N3 C13 108.4(4) . .
C12 N3 C19 127.8(4) . .
C13 N3 C19 123.8(4) . .
C12 N4 C14 109.1(3) . .
C12 N4 C15 127.7(3) . .
C14 N4 C15 123.2(3) . .
C23 N5 C24 108.4(3) . .
C23 N5 C30 128.5(3) . .
C24 N5 C30 123.1(3) . .
C23 N6 C25 108.8(3) . .
C23 N6 C26 127.9(3) . .
C25 N6 C26 123.3(3) . .
N2 C1 N1 106.3(4) . .
N2 C1 Se1 126.6(3) . .
N1 C1 Se1 126.6(3) . .
C3 C2 N1 107.6(4) . .
C2 C3 N2 108.1(4) . .
N2 C4 C5 110.2(3) . .
N2 C4 C7 108.7(3) . .
C5 C4 C7 111.8(4) . .
N2 C4 C6 108.0(4) . .
C5 C4 C6 108.9(4) . .
C7 C4 C6 109.2(4) . .
N1 C8 C10 109.8(3) . .
N1 C8 C9 109.1(3) . .
C10 C8 C9 112.3(4) . .
N1 C8 C11 108.9(4) . .
C10 C8 C11 108.8(4) . .
C9 C8 C11 107.9(4) . .
N4 C12 N3 106.5(3) . .
N4 C12 Se2 126.8(3) . .
N3 C12 Se2 126.7(3) . .
C14 C13 N3 108.1(4) . .
C13 C14 N4 108.0(4) . .
N4 C15 C18 109.3(3) . .
N4 C15 C16 108.1(3) . .
C18 C15 C16 108.5(3) . .
N4 C15 C17 109.9(3) . .
C18 C15 C17 111.7(3) . .
C16 C15 C17 109.3(3) . .
N3 C19 C20 109.8(4) . .
N3 C19 C21 109.4(4) . .
C20 C19 C21 112.3(4) . .
N3 C19 C22 108.3(4) . .
C20 C19 C22 109.4(4) . .
C21 C19 C22 107.5(4) . .
N6 C23 N5 106.8(3) . .
N6 C23 Se3 126.7(3) . .
N5 C23 Se3 126.5(3) . .
C25 C24 N5 108.3(4) . .
C24 C25 N6 107.7(4) . .
N6 C26 C28 109.4(4) . .
N6 C26 C29 109.5(4) . .
C28 C26 C29 113.2(4) . .
N6 C26 C27 108.5(4) . .
C28 C26 C27 108.5(4) . .
C29 C26 C27 107.5(4) . .
N5 C30 C31 109.6(4) . .
N5 C30 C32 109.3(3) . .
C31 C30 C32 112.5(4) . .
N5 C30 C33 108.7(4) . .
C31 C30 C33 108.3(4) . .
C32 C30 C33 108.3(4) . .
Ag2 Ag2 Cl2 63.41(4) 3_776 .
Ag2 Ag2 Cl1 173.23(8) 3_776 .
Cl2 Ag2 Cl1 121.33(7) . .
Ag2 Ag2 Cl2 58.52(4) 3_776 3_776
Cl2 Ag2 Cl2 121.93(4) . 3_776
Cl1 Ag2 Cl2 116.52(7) . 3_776
Ag2 Cl2 Ag2 58.06(3) . 3_776
Cl98 C99 Cl99 113.4(7) . .

loop_
_geom_bond_atom_site_label_1
_geom_bond_atom_site_label_2
_geom_bond_distance
_geom_bond_site_symmetry_2
Ag1 Se2 2.5478(5) .
Ag1 Se3 2.5704(6) .
Ag1 Se1 2.5748(6) .
Se1 C1 1.886(4) .
Se2 C12 1.872(4) .
Se3 C23 1.887(4) .
N1 C1 1.371(5) .
N1 C2 1.381(6) .
N1 C8 1.505(5) .
N2 C1 1.368(5) .
N2 C3 1.381(6) .
N2 C4 1.520(5) .
N3 C12 1.371(5) .
N3 C13 1.388(6) .
N3 C19 1.510(5) .
N4 C12 1.365(5) .
N4 C14 1.378(5) .
N4 C15 1.514(5) .
N5 C23 1.362(5) .
N5 C24 1.380(5) .
N5 C30 1.505(5) .
N6 C23 1.360(5) .
N6 C25 1.380(5) .
N6 C26 1.515(5) .
C2 C3 1.347(6) .
C4 C5 1.524(6) .
C4 C7 1.526(6) .
C4 C6 1.530(7) .
C8 C10 1.520(6) .
C8 C9 1.523(6) .
C8 C11 1.526(6) .
C13 C14 1.336(7) .
C15 C18 1.523(6) .
C15 C16 1.527(6) .
C15 C17 1.529(5) .
C19 C20 1.524(6) .
C19 C21 1.529(7) .
C19 C22 1.531(6) .
C24 C25 1.333(6) .
C26 C28 1.518(7) .
C26 C29 1.524(6) .
C26 C27 1.532(6) .
C30 C31 1.528(6) .
C30 C32 1.531(6) .
C30 C33 1.532(6) .
Ag2 Ag2 2.4172(12) 3_776
Ag2 Cl2 2.4292(13) .
Ag2 Cl1 2.454(3) .
Ag2 Cl2 2.5471(12) 3_776
Cl2 Ag2 2.5470(12) 3_776
Cl98 C99 1.700(9) .
Cl99 C99 1.703(9) .
